data_7235492
loop_
_publ_author_name
'White, Nicholas G.'
'Lovett, Henry G.'
'Beer, Paul D.'

_publ_section_title
;
 Bis-triazolium containing macrocycles, pseudorotaxanes and interlocked
 structures for anion recognition
;
_journal_issue 24
_journal_name_full 'RSC Advances'
_journal_page_first 12133
_journal_paper_doi 10.1039/C4RA00615A
_journal_volume 4
_journal_year 2014
_chemical_compound_source synthesized
_chemical_formula_moiety 'C34 H38 N6 O7, C3 H6 O'
_chemical_formula_sum 'C37 H44 N6 O8'
_chemical_formula_weight 700.79
_space_group_IT_number 2
_space_group_name_Hall '-P 1'
_space_group_name_H-M_alt 'P -1'
_symmetry_cell_setting triclinic
_symmetry_space_group_name_Hall '-P 1'
_symmetry_space_group_name_H-M 'P -1'
_atom_sites_solution_hydrogens geom
_atom_sites_solution_primary direct
_cell_angle_alpha 101.9535(10)
_cell_angle_beta 99.7473(10)
_cell_angle_gamma 99.3290(10)
_cell_formula_units_Z 2
_cell_length_a 10.4843(2)
_cell_length_b 12.9226(3)
_cell_length_c 14.6707(4)
_cell_measurement_reflns_used 7317
_cell_measurement_temperature 150
_cell_measurement_theta_max 26
_cell_measurement_theta_min 5
_cell_volume 1875.98(8)
_computing_cell_refinement 'DENZO/SCALEPACK (Otwinowski & Minor, 1997)'
_computing_data_collection 'COLLECT (Nonius, 2001).'
_computing_data_reduction 'DENZO/SCALEPACK (Otwinowski & Minor, 1997)'
_computing_publication_material 'CRYSTALS (Betteridge et al., 2003)'
_computing_structure_refinement 'CRYSTALS (Betteridge et al., 2003)'
_computing_structure_solution 'SIR92 (Altomare et al., 1994)'
_diffrn_ambient_temperature 150
_diffrn_measured_fraction_theta_full 0.983
_diffrn_measured_fraction_theta_max 0.980
_diffrn_measurement_device Area
_diffrn_measurement_device_type 'Nonius KappaCCD'
_diffrn_measurement_method \w
_diffrn_radiation_monochromator graphite
_diffrn_radiation_type 'Mo K\a'
_diffrn_radiation_wavelength 0.71073
_diffrn_reflns_av_R_equivalents 0.035
_diffrn_reflns_limit_h_max 12
_diffrn_reflns_limit_h_min -13
_diffrn_reflns_limit_k_max 16
_diffrn_reflns_limit_k_min -16
_diffrn_reflns_limit_l_max 18
_diffrn_reflns_limit_l_min -17
_diffrn_reflns_number 33929
_diffrn_reflns_theta_full 25.811
_diffrn_reflns_theta_max 26.338
_diffrn_reflns_theta_min 5.173
_diffrn_standards_number 0
_exptl_absorpt_coefficient_mu 0.089
_exptl_absorpt_correction_T_max 1.00
_exptl_absorpt_correction_T_min 0.639
_exptl_absorpt_correction_type multi-scan
_exptl_absorpt_process_details 'DENZO/SCALEPACK (Otwinowski & Minor, 1997)'
_exptl_crystal_colour colourless
_exptl_crystal_density_diffrn 1.241
_exptl_crystal_density_method 'not measured'
_exptl_crystal_description prism
_exptl_crystal_F_000 744.000
_exptl_crystal_size_max 0.700
_exptl_crystal_size_mid 0.260
_exptl_crystal_size_min 0.200
_refine_diff_density_max 1.16
_refine_diff_density_min -0.44
_refine_ls_extinction_method None
_refine_ls_goodness_of_fit_ref 0.9917
_refine_ls_hydrogen_treatment constr
_refine_ls_matrix_type full
_refine_ls_number_parameters 497
_refine_ls_number_reflns 6353
_refine_ls_number_restraints 58
_refine_ls_R_factor_all 0.0744
_refine_ls_R_factor_gt 0.0621
_refine_ls_shift/su_max 0.0003982
_refine_ls_shift/su_mean 0.0000236
_refine_ls_structure_factor_coef Fsqd
_refine_ls_weighting_details
;
 Method, part 1, Chebychev polynomial, (Watkin, 1994, Prince, 1982) 
 [weight] = 1.0/[A~0~*T~0~(x)+A~1~*T~1~(x) ... +A~n-1~]*T~n-1~(x)] 
 where A~i~ are the Chebychev coefficients listed below and x= Fcalc/Fmax 
 Method = Robust Weighting (Prince, 1982) 
 W = [weight] * [1-(deltaF/6*sigmaF)^2^]^2^ 
 A~i~ are: 
 239. 398. 242. 102. 24.0 
;
_refine_ls_weighting_scheme calc
_refine_ls_wR_factor_all 0.1922
_refine_ls_wR_factor_gt 0.1706
_refine_ls_wR_factor_ref 0.1889
_reflns_limit_h_max 12
_reflns_limit_h_min -13
_reflns_limit_k_max 15
_reflns_limit_k_min -16
_reflns_limit_l_max 18
_reflns_limit_l_min 0
_reflns_number_gt 5221
_reflns_number_total 7474
_reflns_threshold_expression I>2.0\s(I)
_oxford_diffrn_Wilson_B_factor 3.15
_oxford_diffrn_Wilson_scale 0.34
_oxford_refine_ls_r_factor_ref 0.0740
_oxford_refine_ls_scale 1.89(2)
_oxford_reflns_number_all 6373
_oxford_reflns_threshold_expression_ref I>-3.0\s(I)
_cod_data_source_file c4ra00615a2.cif
_cod_data_source_block phenylmacrocycle_3
_cod_depositor_comments
;
The following automatic conversions were performed:

data item '_symmetry_cell_setting' value 'Triclinic' was changed to
'triclinic' in accordance with the
/home/saulius/struct/COD-crude-data/automatic-downloads/DataCite-retrospective/RSC/depositions/lib/dictionaries/cif_core.dic
dictionary named 'cif_core.dic' version 2.4.2 last updated on
2011-04-26.

Automatic conversion script
Id: cif_fix_values 6909 2019-04-08 15:41:33Z antanas 
;
_cod_original_sg_symbol_H-M 'P -1 '
_cod_database_code 7235492

loop_
_symmetry_equiv_pos_as_xyz
x,y,z
-x,-y,-z

loop_
_atom_site_label
_atom_site_type_symbol
_atom_site_fract_x
_atom_site_fract_y
_atom_site_fract_z
_atom_site_U_iso_or_equiv
_atom_site_occupancy
_atom_site_adp_type
_atom_site_refinement_flags_posn
_atom_site_refinement_flags_adp
_atom_site_refinement_flags_occupancy
_atom_site_disorder_group
O1 O -0.02741(17) 0.22418(14) 1.21379(12) 0.0486 1.0000 Uani . . . .
C2 C -0.0437(2) 0.1583(2) 1.27871(17) 0.0472 1.0000 Uani . . . .
C3 C -0.0966(2) 0.0431(2) 1.2239(2) 0.0511 1.0000 Uani . . . .
O4 O -0.00420(15) 0.00791(14) 1.17012(13) 0.0478 1.0000 Uani . . . .
C5 C -0.0461(2) -0.1019(2) 1.1193(2) 0.0527 1.0000 Uani . . . .
C6 C 0.0468(2) -0.1294(2) 1.05555(19) 0.0506 1.0000 Uani . . . .
O7 O 0.17479(15) -0.11909(14) 1.11376(12) 0.0467 1.0000 Uani . . . .
C8 C 0.2755(2) -0.13328(18) 1.06557(16) 0.0393 1.0000 Uani . . . .
C9 C 0.4021(2) -0.11357(19) 1.12141(16) 0.0410 1.0000 Uani . . . .
C10 C 0.5087(2) -0.12458(19) 1.07937(15) 0.0396 1.0000 Uani . . . .
C11 C 0.4913(2) -0.15514(18) 0.98128(16) 0.0375 1.0000 Uani . . . .
O12 O 0.60406(15) -0.16458(14) 0.94591(11) 0.0427 1.0000 Uani . . . .
C13 C 0.5883(2) -0.1831(2) 0.84551(16) 0.0413 1.0000 Uani . . . .
C14 C 0.7249(2) -0.17126(19) 0.82352(15) 0.0391 1.0000 Uani . . . .
N15 N 0.71199(17) -0.17484(14) 0.72231(12) 0.0351 1.0000 Uani . . . .
N16 N 0.6852(2) -0.27029(15) 0.65764(14) 0.0421 1.0000 Uani . . . .
N17 N 0.6669(2) -0.24965(15) 0.57289(13) 0.0416 1.0000 Uani . . . .
C18 C 0.6807(2) -0.14034(17) 0.58332(15) 0.0334 1.0000 Uani . . . .
C19 C 0.7097(2) -0.09293(17) 0.67916(15) 0.0340 1.0000 Uani . . . .
C20 C 0.66448(19) -0.09180(17) 0.50089(15) 0.0339 1.0000 Uani . . . .
C21 C 0.6444(2) -0.15568(19) 0.40864(16) 0.0384 1.0000 Uani . . . .
C22 C 0.6312(2) -0.1090(2) 0.33187(16) 0.0438 1.0000 Uani . . . .
C23 C 0.6375(2) 0.00195(19) 0.34521(16) 0.0403 1.0000 Uani . . . .
C24 C 0.6557(2) 0.06651(18) 0.43733(15) 0.0357 1.0000 Uani . . . .
C25 C 0.6688(2) 0.01859(18) 0.51398(15) 0.0358 1.0000 Uani . . . .
C26 C 0.6616(2) 0.18337(19) 0.45317(16) 0.0386 1.0000 Uani . . . .
N27 N 0.6611(2) 0.23623(18) 0.38172(16) 0.0515 1.0000 Uani . . . .
N28 N 0.6694(2) 0.33993(19) 0.41764(17) 0.0557 1.0000 Uani . . . .
N29 N 0.6739(2) 0.35326(16) 0.51184(15) 0.0458 1.0000 Uani . . . .
C30 C 0.6692(2) 0.25846(18) 0.53639(17) 0.0416 1.0000 Uani . . . .
C31 C 0.6831(3) 0.4599(2) 0.5727(2) 0.0564 1.0000 Uani . . . .
C32 C 0.5671(3) 0.4685(2) 0.6187(2) 0.0542 1.0000 Uani . . . .
O33 O 0.5784(2) 0.41305(14) 0.69386(14) 0.0547 1.0000 Uani . . . .
C34 C 0.4934(3) 0.42774(19) 0.75569(18) 0.0487 1.0000 Uani . . . .
C35 C 0.5056(3) 0.37386(19) 0.8283(2) 0.0522 1.0000 Uani . . . .
C36 C 0.4256(3) 0.3843(2) 0.8947(2) 0.0539 1.0000 Uani . . . .
C37 C 0.3344(3) 0.4499(2) 0.8891(2) 0.0574 1.0000 Uani . . . .
O38 O 0.2508(2) 0.46743(18) 0.95119(16) 0.0710 1.0000 Uani . . . .
C39 C 0.2479(3) 0.4065(2) 1.0212(2) 0.0566 1.0000 Uani . . . .
C40 C 0.1414(3) 0.4382(2) 1.0708(2) 0.0627 1.0000 Uani . . . .
O41 O 0.12610(19) 0.37682(15) 1.13897(14) 0.0558 1.0000 Uani . . . .
C42 C 0.0210(3) 0.3990(2) 1.1848(2) 0.0591 1.0000 Uani . . . .
C43 C 0.0115(3) 0.3359(2) 1.25881(19) 0.0547 1.0000 Uani . . . .
C44 C 0.3229(3) 0.5039(2) 0.8161(2) 0.0650 1.0000 Uani . . . .
C45 C 0.4006(3) 0.4928(2) 0.7499(2) 0.0595 1.0000 Uani . . . .
C46 C 0.3652(2) -0.1756(2) 0.92543(17) 0.0467 1.0000 Uani . . . .
C47 C 0.2582(2) -0.1640(2) 0.96793(17) 0.0483 1.0000 Uani . . . .
O48 O -0.0367(7) 0.3456(7) 0.6718(5) 0.1740 0.709(9) Uani D U P 1
C49 C 0.0246(9) 0.3109(5) 0.6117(6) 0.1136 0.709(9) Uani D U P 1
C50 C 0.0784(10) 0.3793(7) 0.5486(6) 0.1477 0.709(9) Uani D U P 1
C51 C 0.0108(6) 0.1906(6) 0.5706(6) 0.1420 0.709(9) Uani D U P 1
H21 H 0.0429 0.1639 1.3217 0.0470 1.0000 Uiso R . . .
H22 H -0.1057 0.1820 1.3144 0.0482 1.0000 Uiso R . . .
H31 H -0.1827 0.0372 1.1817 0.0530 1.0000 Uiso R . . .
H32 H -0.1056 -0.0023 1.2693 0.0525 1.0000 Uiso R . . .
H51 H -0.0500 -0.1491 1.1630 0.0565 1.0000 Uiso R . . .
H52 H -0.1334 -0.1124 1.0800 0.0564 1.0000 Uiso R . . .
H61 H 0.0554 -0.0752 1.0173 0.0551 1.0000 Uiso R . . .
H62 H 0.0149 -0.1985 1.0109 0.0550 1.0000 Uiso R . . .
H91 H 0.4151 -0.0928 1.1886 0.0394 1.0000 Uiso R . . .
H101 H 0.5943 -0.1101 1.1179 0.0403 1.0000 Uiso R . . .
H132 H 0.5463 -0.1278 0.8261 0.0422 1.0000 Uiso R . . .
H131 H 0.5358 -0.2527 0.8136 0.0422 1.0000 Uiso R . . .
H142 H 0.7820 -0.1034 0.8619 0.0375 1.0000 Uiso R . . .
H141 H 0.7635 -0.2311 0.8370 0.0376 1.0000 Uiso R . . .
H191 H 0.7241 -0.0201 0.7102 0.0331 1.0000 Uiso R . . .
H211 H 0.6386 -0.2318 0.3970 0.0384 1.0000 Uiso R . . .
H221 H 0.6197 -0.1540 0.2686 0.0447 1.0000 Uiso R . . .
H231 H 0.6283 0.0325 0.2914 0.0399 1.0000 Uiso R . . .
H251 H 0.6794 0.0628 0.5767 0.0326 1.0000 Uiso R . . .
H301 H 0.6716 0.2483 0.5974 0.0404 1.0000 Uiso R . . .
H312 H 0.6904 0.5134 0.5343 0.0565 1.0000 Uiso R . . .
H311 H 0.7623 0.4744 0.6223 0.0572 1.0000 Uiso R . . .
H322 H 0.5682 0.5435 0.6472 0.0549 1.0000 Uiso R . . .
H321 H 0.4856 0.4361 0.5698 0.0546 1.0000 Uiso R . . .
H351 H 0.5679 0.3293 0.8341 0.0568 1.0000 Uiso R . . .
H361 H 0.4348 0.3462 0.9456 0.0562 1.0000 Uiso R . . .
H392 H 0.3307 0.4231 1.0672 0.0584 1.0000 Uiso R . . .
H391 H 0.2267 0.3280 0.9913 0.0587 1.0000 Uiso R . . .
H401 H 0.1679 0.5146 1.1026 0.0686 1.0000 Uiso R . . .
H402 H 0.0585 0.4248 1.0254 0.0685 1.0000 Uiso R . . .
H421 H 0.0382 0.4771 1.2145 0.0643 1.0000 Uiso R . . .
H422 H -0.0615 0.3780 1.1369 0.0634 1.0000 Uiso R . . .
H431 H 0.0950 0.3483 1.3029 0.0554 1.0000 Uiso R . . .
H432 H -0.0576 0.3542 1.2909 0.0562 1.0000 Uiso R . . .
H441 H 0.2613 0.5475 0.8134 0.0685 1.0000 Uiso R . . .
H451 H 0.3909 0.5295 0.7007 0.0658 1.0000 Uiso R . . .
H461 H 0.3531 -0.1960 0.8574 0.0476 1.0000 Uiso R . . .
H471 H 0.1729 -0.1780 0.9309 0.0516 1.0000 Uiso R . . .
O58 O -0.0230(13) 0.4191(9) 0.6406(8) 0.0998 0.291(9) Uani D U P 2
C61 C 0.044(2) 0.2590(13) 0.6745(11) 0.1208 0.291(9) Uani D U P 2
C60 C 0.061(2) 0.3138(15) 0.5173(10) 0.1256 0.291(9) Uani D U P 2
C59 C 0.0182(13) 0.3370(7) 0.6122(8) 0.0542 0.291(9) Uani D U P 2
H501 H 0.1237 0.3388 0.5080 0.1744 0.709(9) Uiso R . P 1
H502 H 0.0067 0.3983 0.5112 0.1744 0.709(9) Uiso R . P 1
H503 H 0.1376 0.4432 0.5866 0.1744 0.709(9) Uiso R . P 1
H511 H 0.0666 0.1800 0.5263 0.1685 0.709(9) Uiso R . P 1
H512 H -0.0784 0.1597 0.5393 0.1685 0.709(9) Uiso R . P 1
H513 H 0.0358 0.1568 0.6207 0.1685 0.709(9) Uiso R . P 1
H611 H 0.0734 0.2002 0.6395 0.1284 0.291(9) Uiso R . P 2
H612 H -0.0307 0.2322 0.6977 0.1284 0.291(9) Uiso R . P 2
H613 H 0.1131 0.2989 0.7267 0.1284 0.291(9) Uiso R . P 2
H601 H 0.0915 0.2478 0.5085 0.1420 0.291(9) Uiso R . P 2
H602 H -0.0173 0.3060 0.4709 0.1420 0.291(9) Uiso R . P 2
H603 H 0.1270 0.3697 0.5107 0.1420 0.291(9) Uiso R . P 2

loop_
_atom_site_aniso_label
_atom_site_aniso_U_11
_atom_site_aniso_U_22
_atom_site_aniso_U_33
_atom_site_aniso_U_23
_atom_site_aniso_U_13
_atom_site_aniso_U_12
O1 0.0473(9) 0.0528(10) 0.0395(9) 0.0055(7) 0.0017(7) 0.0075(8)
C2 0.0381(12) 0.0613(15) 0.0426(13) 0.0094(11) 0.0118(10) 0.0119(11)
C3 0.0351(12) 0.0596(15) 0.0576(15) 0.0086(12) 0.0157(11) 0.0078(11)
O4 0.0324(8) 0.0517(10) 0.0552(10) 0.0043(8) 0.0140(7) 0.0031(7)
C5 0.0355(12) 0.0507(14) 0.0648(16) 0.0035(12) 0.0104(11) 0.0022(10)
C6 0.0331(12) 0.0538(14) 0.0551(15) 0.0008(12) 0.0024(10) 0.0040(10)
O7 0.0346(8) 0.0592(10) 0.0458(9) 0.0103(8) 0.0080(7) 0.0113(7)
C8 0.0345(11) 0.0402(12) 0.0431(12) 0.0098(9) 0.0070(9) 0.0084(9)
C9 0.0409(12) 0.0497(13) 0.0315(11) 0.0103(9) 0.0034(9) 0.0101(10)
C10 0.0339(11) 0.0500(13) 0.0345(11) 0.0133(9) 0.0010(9) 0.0100(9)
C11 0.0364(11) 0.0394(11) 0.0384(11) 0.0127(9) 0.0070(9) 0.0090(9)
O12 0.0364(8) 0.0609(10) 0.0326(8) 0.0143(7) 0.0065(6) 0.0120(7)
C13 0.0398(12) 0.0491(13) 0.0341(11) 0.0118(10) 0.0051(9) 0.0074(10)
C14 0.0402(12) 0.0452(12) 0.0336(11) 0.0138(9) 0.0064(9) 0.0092(9)
N15 0.0343(9) 0.0372(9) 0.0339(9) 0.0100(7) 0.0060(7) 0.0067(7)
N16 0.0503(11) 0.0369(10) 0.0376(10) 0.0101(8) 0.0059(8) 0.0071(8)
N17 0.0484(11) 0.0386(10) 0.0362(10) 0.0098(8) 0.0044(8) 0.0077(8)
C18 0.0293(10) 0.0355(11) 0.0350(11) 0.0091(9) 0.0060(8) 0.0059(8)
C19 0.0339(10) 0.0352(11) 0.0333(10) 0.0089(8) 0.0065(8) 0.0080(8)
C20 0.0252(9) 0.0426(11) 0.0339(11) 0.0103(9) 0.0059(8) 0.0055(8)
C21 0.0335(11) 0.0432(12) 0.0364(11) 0.0078(9) 0.0051(9) 0.0068(9)
C22 0.0444(12) 0.0524(14) 0.0316(11) 0.0065(10) 0.0060(9) 0.0081(10)
C23 0.0335(11) 0.0534(13) 0.0356(11) 0.0174(10) 0.0052(9) 0.0072(9)
C24 0.0259(10) 0.0452(12) 0.0382(11) 0.0149(9) 0.0062(8) 0.0082(8)
C25 0.0339(11) 0.0406(11) 0.0326(10) 0.0090(9) 0.0064(8) 0.0068(9)
C26 0.0303(10) 0.0462(12) 0.0429(12) 0.0203(10) 0.0067(9) 0.0064(9)
N27 0.0586(13) 0.0544(13) 0.0511(12) 0.0273(10) 0.0158(10) 0.0160(10)
N28 0.0615(14) 0.0547(13) 0.0606(14) 0.0306(11) 0.0162(11) 0.0141(10)
N29 0.0426(11) 0.0407(11) 0.0570(12) 0.0220(9) 0.0095(9) 0.0051(8)
C30 0.0401(12) 0.0405(12) 0.0452(13) 0.0180(10) 0.0056(10) 0.0050(9)
C31 0.0590(16) 0.0352(12) 0.0726(18) 0.0189(12) 0.0082(13) 0.0010(11)
C32 0.0671(17) 0.0335(12) 0.0650(17) 0.0181(11) 0.0139(13) 0.0111(11)
O33 0.0666(12) 0.0397(9) 0.0585(11) 0.0164(8) 0.0069(9) 0.0137(8)
C34 0.0598(15) 0.0331(12) 0.0474(13) 0.0057(10) 0.0029(11) 0.0067(10)
C35 0.0591(15) 0.0354(12) 0.0574(15) 0.0118(11) -0.0014(12) 0.0096(11)
C36 0.0652(16) 0.0420(13) 0.0522(14) 0.0167(11) 0.0011(12) 0.0094(12)
C37 0.0712(18) 0.0459(14) 0.0558(16) 0.0160(12) 0.0082(14) 0.0145(13)
O38 0.0930(16) 0.0696(13) 0.0712(13) 0.0383(11) 0.0280(12) 0.0376(12)
C39 0.0657(17) 0.0440(14) 0.0571(16) 0.0173(12) 0.0024(13) 0.0077(12)
C40 0.0734(19) 0.0563(16) 0.0656(18) 0.0261(14) 0.0135(15) 0.0205(14)
O41 0.0588(11) 0.0539(10) 0.0611(11) 0.0244(9) 0.0092(9) 0.0191(8)
C42 0.0652(17) 0.0581(16) 0.0577(16) 0.0139(13) 0.0107(13) 0.0258(13)
C43 0.0592(16) 0.0550(15) 0.0450(14) 0.0024(11) 0.0042(12) 0.0171(12)
C44 0.086(2) 0.0584(17) 0.0637(18) 0.0276(14) 0.0160(16) 0.0345(15)
C45 0.081(2) 0.0461(14) 0.0563(16) 0.0207(12) 0.0077(14) 0.0220(13)
C46 0.0408(12) 0.0590(15) 0.0348(12) 0.0057(10) 0.0017(10) 0.0083(11)
C47 0.0340(12) 0.0628(15) 0.0412(13) 0.0053(11) 0.0003(10) 0.0069(10)
O48 0.127(5) 0.215(8) 0.143(5) -0.038(5) 0.061(4) 0.002(5)
C49 0.088(6) 0.167(5) 0.080(5) 0.008(4) 0.003(3) 0.057(5)
C50 0.133(7) 0.191(7) 0.091(5) 0.004(5) 0.009(5) 0.008(7)
C51 0.046(3) 0.162(5) 0.181(8) -0.014(5) -0.007(4) 0.021(3)
O58 0.103(8) 0.089(7) 0.103(7) 0.003(5) 0.008(6) 0.049(6)
C61 0.148(15) 0.128(12) 0.109(12) 0.054(10) 0.021(10) 0.068(11)
C60 0.119(14) 0.176(17) 0.071(9) 0.003(9) 0.045(10) 0.009(12)
C59 0.029(6) 0.071(5) 0.063(7) 0.011(4) 0.015(5) 0.011(4)

loop_
_atom_type_symbol
_atom_type_scat_dispersion_real
_atom_type_scat_dispersion_imag
_atom_type_scat_Cromer_Mann_a1
_atom_type_scat_Cromer_Mann_b1
_atom_type_scat_Cromer_Mann_a2
_atom_type_scat_Cromer_Mann_b2
_atom_type_scat_Cromer_Mann_a3
_atom_type_scat_Cromer_Mann_b3
_atom_type_scat_Cromer_Mann_a4
_atom_type_scat_Cromer_Mann_b4
_atom_type_scat_Cromer_Mann_c
_atom_type_scat_source
C 0.0033 0.0016 2.3100 20.8439 1.0200 10.2075 1.5886 0.5687 0.8650 51.6512 0.2156 'International Tables Vol C 4.2.6.8 and 6.1.1.4'
H 0.0000 0.0000 0.4930 10.5109 0.3229 26.1257 0.1402 3.1424 0.0408 57.7998 0.0030 'International Tables Vol C 4.2.6.8 and 6.1.1.4'
N 0.0061 0.0033 12.2126 0.0057 3.1322 9.8933 2.0125 28.9975 1.1663 0.5826 -11.5290 'International Tables Vol C 4.2.6.8 and 6.1.1.4'
O 0.0106 0.0060 3.0485 13.2771 2.2868 5.7011 1.5463 0.3239 0.8670 32.9089 0.2508 'International Tables Vol C 4.2.6.8 and 6.1.1.4'

loop_
_geom_angle_atom_site_label_1
_geom_angle_atom_site_label_2
_geom_angle_atom_site_label_3
_geom_angle
_geom_angle_publ_flag
C2 O1 C43 113.13(19) yes
O1 C2 C3 109.1(2) yes
O1 C2 H21 109.9 no
C3 C2 H21 109.6 no
O1 C2 H22 108.2 no
C3 C2 H22 109.3 no
H21 C2 H22 110.7 no
C2 C3 O4 109.30(19) yes
C2 C3 H31 109.8 no
O4 C3 H31 110.7 no
C2 C3 H32 108.7 no
O4 C3 H32 107.5 no
H31 C3 H32 110.8 no
C3 O4 C5 112.14(18) yes
O4 C5 C6 109.2(2) yes
O4 C5 H51 110.8 no
C6 C5 H51 110.6 no
O4 C5 H52 109.3 no
C6 C5 H52 108.3 no
H51 C5 H52 108.6 no
C5 C6 O7 108.4(2) yes
C5 C6 H61 108.2 no
O7 C6 H61 107.0 no
C5 C6 H62 113.0 no
O7 C6 H62 113.6 no
H61 C6 H62 106.3 no
C6 O7 C8 115.91(18) yes
O7 C8 C9 116.3(2) yes
O7 C8 C47 124.5(2) yes
C9 C8 C47 119.2(2) yes
C8 C9 C10 120.3(2) yes
C8 C9 H91 119.8 no
C10 C9 H91 119.9 no
C9 C10 C11 120.5(2) yes
C9 C10 H101 119.6 no
C11 C10 H101 119.8 no
C10 C11 O12 116.23(19) yes
C10 C11 C46 119.4(2) yes
O12 C11 C46 124.4(2) yes
C11 O12 C13 115.94(17) yes
O12 C13 C14 107.36(18) yes
O12 C13 H132 107.5 no
C14 C13 H132 109.3 no
O12 C13 H131 111.8 no
C14 C13 H131 110.9 no
H132 C13 H131 109.9 no
C13 C14 N15 108.21(18) yes
C13 C14 H142 111.0 no
N15 C14 H142 110.3 no
C13 C14 H141 109.3 no
N15 C14 H141 108.8 no
H142 C14 H141 109.2 no
C14 N15 N16 120.40(18) yes
C14 N15 C19 128.41(18) yes
N16 N15 C19 110.82(17) yes
N15 N16 N17 107.19(17) yes
N16 N17 C18 109.04(18) yes
N17 C18 C19 107.57(18) yes
N17 C18 C20 122.03(19) yes
C19 C18 C20 130.40(19) yes
C18 C19 N15 105.37(18) yes
C18 C19 H191 129.3 no
N15 C19 H191 125.3 no
C18 C20 C21 120.5(2) yes
C18 C20 C25 120.43(19) yes
C21 C20 C25 119.1(2) yes
C20 C21 C22 120.0(2) yes
C20 C21 H211 121.3 no
C22 C21 H211 118.7 no
C21 C22 C23 120.8(2) yes
C21 C22 H221 119.0 no
C23 C22 H221 120.1 no
C22 C23 C24 119.6(2) yes
C22 C23 H231 119.5 no
C24 C23 H231 120.9 no
C23 C24 C25 119.0(2) yes
C23 C24 C26 120.6(2) yes
C25 C24 C26 120.4(2) yes
C20 C25 C24 121.5(2) yes
C20 C25 H251 119.9 no
C24 C25 H251 118.7 no
C24 C26 N27 122.9(2) yes
C24 C26 C30 129.3(2) yes
N27 C26 C30 107.8(2) yes
C26 N27 N28 109.0(2) yes
N27 N28 N29 107.14(19) yes
N28 N29 C30 110.8(2) yes
N28 N29 C31 120.8(2) yes
C30 N29 C31 128.5(2) yes
C26 C30 N29 105.3(2) yes
C26 C30 H301 128.9 no
N29 C30 H301 125.8 no
N29 C31 C32 113.4(2) yes
N29 C31 H312 108.8 no
C32 C31 H312 108.8 no
N29 C31 H311 107.2 no
C32 C31 H311 108.6 no
H312 C31 H311 110.1 no
C31 C32 O33 108.1(2) yes
C31 C32 H322 110.4 no
O33 C32 H322 107.6 no
C31 C32 H321 108.4 no
O33 C32 H321 111.6 no
H322 C32 H321 110.8 no
C32 O33 C34 116.7(2) yes
O33 C34 C35 116.2(2) yes
O33 C34 C45 124.3(2) yes
C35 C34 C45 119.5(3) yes
C34 C35 C36 120.6(2) yes
C34 C35 H351 121.3 no
C36 C35 H351 118.1 no
C35 C36 C37 119.7(3) yes
C35 C36 H361 120.1 no
C37 C36 H361 120.2 no
C36 C37 O38 125.0(3) yes
C36 C37 C44 119.4(3) yes
O38 C37 C44 115.6(3) yes
C37 O38 C39 118.4(2) yes
O38 C39 C40 104.9(2) yes
O38 C39 H392 112.5 no
C40 C39 H392 109.3 no
O38 C39 H391 110.9 no
C40 C39 H391 110.6 no
H392 C39 H391 108.5 no
C39 C40 O41 109.0(2) yes
C39 C40 H401 108.4 no
O41 C40 H401 109.6 no
C39 C40 H402 110.3 no
O41 C40 H402 109.3 no
H401 C40 H402 110.2 no
C40 O41 C42 111.7(2) yes
O41 C42 C43 110.1(2) yes
O41 C42 H421 108.8 no
C43 C42 H421 110.1 no
O41 C42 H422 108.5 no
C43 C42 H422 109.3 no
H421 C42 H422 110.1 no
C42 C43 O1 109.3(2) yes
C42 C43 H431 111.4 no
O1 C43 H431 108.8 no
C42 C43 H432 109.0 no
O1 C43 H432 106.4 no
H431 C43 H432 111.8 no
C37 C44 C45 121.0(3) yes
C37 C44 H441 118.2 no
C45 C44 H441 120.8 no
C34 C45 C44 119.9(3) yes
C34 C45 H451 120.4 no
C44 C45 H451 119.7 no
C11 C46 C47 120.0(2) yes
C11 C46 H461 119.5 no
C47 C46 H461 120.5 no
C46 C47 C8 120.7(2) yes
C46 C47 H471 120.6 no
C8 C47 H471 118.7 no
O48 C49 C50 122.00(2) yes
O48 C49 C51 122.00(2) yes
C50 C49 C51 112.7(5) yes
C49 C50 H501 109.2 no
C49 C50 H502 108.9 no
H501 C50 H502 109.5 no
C49 C50 H503 110.2 no
H501 C50 H503 109.5 no
H502 C50 H503 109.5 no
C49 C51 H511 109.4 no
C49 C51 H512 109.5 no
H511 C51 H512 109.5 no
C49 C51 H513 109.4 no
H511 C51 H513 109.5 no
H512 C51 H513 109.5 no
C59 C61 H611 109.2 no
C59 C61 H612 113.5 no
H611 C61 H612 109.5 no
C59 C61 H613 105.6 no
H611 C61 H613 109.5 no
H612 C61 H613 109.5 no
C59 C60 H601 109.8 no
C59 C60 H602 104.6 no
H601 C60 H602 109.5 no
C59 C60 H603 113.8 no
H601 C60 H603 109.5 no
H602 C60 H603 109.5 no
C61 C59 C60 115.7(3) yes
C61 C59 O58 122.00(2) yes
C60 C59 O58 122.00(2) yes

loop_
_geom_bond_atom_site_label_1
_geom_bond_atom_site_label_2
_geom_bond_distance
_geom_bond_publ_flag
O1 C2 1.416(3) yes
O1 C43 1.418(3) yes
C2 C3 1.502(4) yes
C2 H21 0.997 no
C2 H22 0.951 no
C3 O4 1.421(3) yes
C3 H31 0.986 no
C3 H32 0.980 no
O4 C5 1.418(3) yes
C5 C6 1.494(4) yes
C5 H51 0.974 no
C5 H52 0.968 no
C6 O7 1.433(3) yes
C6 H61 0.987 no
C6 H62 0.962 no
O7 C8 1.382(3) yes
C8 C9 1.391(3) yes
C8 C47 1.377(3) yes
C9 C10 1.377(3) yes
C9 H91 0.947 no
C10 C11 1.383(3) yes
C10 H101 0.944 no
C11 O12 1.382(3) yes
C11 C46 1.385(3) yes
O12 C13 1.419(3) yes
C13 C14 1.512(3) yes
C13 H132 0.964 no
C13 H131 0.953 no
C14 N15 1.458(3) yes
C14 H142 0.978 no
C14 H141 0.969 no
N15 N16 1.347(3) yes
N15 C19 1.342(3) yes
N16 N17 1.314(3) yes
N17 C18 1.370(3) yes
C18 C19 1.372(3) yes
C18 C20 1.471(3) yes
C19 H191 0.932 no
C20 C21 1.394(3) yes
C20 C25 1.392(3) yes
C21 C22 1.381(3) yes
C21 H211 0.952 no
C22 C23 1.396(4) yes
C22 H221 0.965 no
C23 C24 1.397(3) yes
C23 H231 0.950 no
C24 C25 1.390(3) yes
C24 C26 1.469(3) yes
C25 H251 0.956 no
C26 N27 1.364(3) yes
C26 C30 1.375(3) yes
N27 N28 1.317(3) yes
N28 N29 1.348(3) yes
N29 C30 1.342(3) yes
N29 C31 1.458(3) yes
C30 H301 0.928 no
C31 C32 1.497(4) yes
C31 H312 0.979 no
C31 H311 0.971 no
C32 O33 1.433(3) yes
C32 H322 0.970 no
C32 H321 0.986 no
O33 C34 1.382(3) yes
C34 C35 1.387(4) yes
C34 C45 1.388(4) yes
C35 C36 1.389(4) yes
C35 H351 0.943 no
C36 C37 1.381(4) yes
C36 H361 0.976 no
C37 O38 1.378(4) yes
C37 C44 1.394(4) yes
O38 C39 1.420(3) yes
C39 C40 1.498(4) yes
C39 H392 0.967 no
C39 H391 0.990 no
C40 O41 1.413(3) yes
C40 H401 0.972 no
C40 H402 0.968 no
O41 C42 1.422(3) yes
C42 C43 1.493(4) yes
C42 H421 0.987 no
C42 H422 0.977 no
C43 H431 0.965 no
C43 H432 0.962 no
C44 C45 1.370(4) yes
C44 H441 0.924 no
C45 H451 0.943 no
C46 C47 1.387(3) yes
C46 H461 0.959 no
C47 H471 0.932 no
O48 C49 1.22999(10) yes
C49 C50 1.51999(10) yes
C49 C51 1.52000(11) yes
C50 H501 0.950 no
C50 H502 0.950 no
C50 H503 0.950 no
C51 H511 0.950 no
C51 H512 0.950 no
C51 H513 0.950 no
O58 C59 1.23000(10) yes
C61 C59 1.52000(10) yes
C61 H611 0.950 no
C61 H612 0.950 no
C61 H613 0.950 no
C60 C59 1.51999(11) yes
C60 H601 0.950 no
C60 H602 0.950 no
C60 H603 0.950 no

loop_
_geom_hbond_atom_site_label_D
_geom_hbond_atom_site_label_H
_geom_hbond_atom_site_label_A
_geom_hbond_site_symmetry_A
_geom_hbond_angle_DHA
_geom_hbond_distance_DH
_geom_hbond_distance_HA
_geom_hbond_distance_DA
_geom_hbond_publ_flag
C14 H141 O41 2_657 175 0.97 2.42 3.385(6) yes
C31 H311 O58 1_655 137 0.97 2.46 3.236(6) yes
C32 H322 N16 1_565 142 0.97 2.48 3.295(6) yes
C42 H421 O48 2_567 161 0.99 2.54 3.490(6) yes
C42 H421 O58 2_567 135 0.99 2.31 3.092(6) yes
C47 H471 O1 2_557 152 0.93 2.30 3.148(6) yes
